data_2214895
loop_
_publ_author_name
'E. Yang'
'Xu-Chun Song'
'Shuang-Zhen Shen'
'You-Dan Lin'

_publ_section_title
Di-\m-sulfito-\k^6^<i>O</i>,<i>O</i>':<i>O</i>',<i>O</i>''-bis[(2,2'-bipyridine-\k^2^<i>N</i>,<i>N</i>')zinc(II)]
_journal_coeditor_code WN2163
_journal_issue 8
_journal_name_full 'Acta Crystallographica Section E'
_journal_page_first m2101
_journal_page_last m2101
_journal_paper_doi 10.1107/S1600536807032692
_journal_volume 63
_journal_year 2007
_chemical_formula_iupac '[Zn2 (S O3)2 (C10 H8 N2)2]'
_chemical_formula_moiety 'C20 H16 N4 O6 S2 Zn2'
_chemical_formula_sum 'C20 H16 N4 O6 S2 Zn2'
_chemical_formula_weight 603.23
_chemical_name_systematic
;
Di-\m-sulfito-\k^6^O,O':O',O''-bis[(2,2'-bipyridine-\k^2^N,N')zinc(II)]
;
_space_group_IT_number 14
_symmetry_cell_setting monoclinic
_symmetry_space_group_name_Hall '-P 2yn'
_symmetry_space_group_name_H-M 'P 1 21/n 1'
_atom_sites_solution_hydrogens geom
_atom_sites_solution_primary direct
_atom_sites_solution_secondary difmap
_audit_creation_method SHELXL-97
_cell_angle_alpha 90.00
_cell_angle_beta 109.9700(10)
_cell_angle_gamma 90.00
_cell_formula_units_Z 2
_cell_length_a 8.14440(10)
_cell_length_b 13.2118(2)
_cell_length_c 10.30200(10)
_cell_measurement_temperature 273(2)
_cell_measurement_theta_max 25.04
_cell_measurement_theta_min 2.61
_cell_volume 1041.86(2)
_computing_cell_refinement 'SAINT (Siemens, 1996)'
_computing_data_collection 'SMART (Siemens, 1996)'
_computing_data_reduction SAINT
_computing_molecular_graphics 'SHELXTL (Siemens, 1996)'
_computing_publication_material SHELXTL
_computing_structure_refinement 'SHELXL97 (Sheldrick, 1997)'
_computing_structure_solution 'SHELXS97 (Sheldrick, 1997)'
_diffrn_ambient_temperature 273(2)
_diffrn_measured_fraction_theta_full 0.954
_diffrn_measured_fraction_theta_max 0.984
_diffrn_measurement_device_type 'Siemens SMART 1K CCD area-detector'
_diffrn_measurement_method '\f and \w'
_diffrn_radiation_monochromator graphite
_diffrn_radiation_source 'fine-focus sealed tube'
_diffrn_radiation_type MoK\a
_diffrn_radiation_wavelength 0.71073
_diffrn_reflns_av_R_equivalents 0.0549
_diffrn_reflns_av_sigmaI/netI 0.0432
_diffrn_reflns_limit_h_max 9
_diffrn_reflns_limit_h_min -9
_diffrn_reflns_limit_k_max 15
_diffrn_reflns_limit_k_min -15
_diffrn_reflns_limit_l_max 12
_diffrn_reflns_limit_l_min -12
_diffrn_reflns_number 8021
_diffrn_reflns_theta_full 25.04
_diffrn_reflns_theta_max 25.04
_diffrn_reflns_theta_min 2.61
_diffrn_standards_number 0
_exptl_absorpt_coefficient_mu 2.553
_exptl_absorpt_correction_T_max .8000
_exptl_absorpt_correction_T_min .7000
_exptl_absorpt_correction_type multi-scan
_exptl_absorpt_process_details '(SADABS; Sheldrick, 1996)'
_exptl_crystal_colour colorless
_exptl_crystal_density_diffrn 1.923
_exptl_crystal_density_method 'not measured'
_exptl_crystal_description prism
_exptl_crystal_F_000 608
_exptl_crystal_size_max .21
_exptl_crystal_size_mid .13
_exptl_crystal_size_min .10
_refine_diff_density_max 0.343
_refine_diff_density_min -0.463
_refine_ls_extinction_method none
_refine_ls_goodness_of_fit_ref 0.938
_refine_ls_hydrogen_treatment constr
_refine_ls_matrix_type full
_refine_ls_number_parameters 154
_refine_ls_number_reflns 1756
_refine_ls_number_restraints 0
_refine_ls_restrained_S_all 0.938
_refine_ls_R_factor_gt 0.0246
_refine_ls_shift/su_max 0.000
_refine_ls_shift/su_mean 0.000
_refine_ls_structure_factor_coef Fsqd
_refine_ls_weighting_details 'calc w=1/[\s^2^(Fo^2^)+(0.0226P)^2^] where P=(Fo^2^+2Fc^2^)/3'
_refine_ls_weighting_scheme calc
_refine_ls_wR_factor_gt 0.0515
_refine_ls_wR_factor_ref 0.0539
_reflns_number_gt 1413
_reflns_number_total 1756
_reflns_threshold_expression I>2\s(I)
_cod_data_source_file wn2163.cif
_cod_data_source_block I
_cod_original_sg_symbol_Hall -P2yn
_cod_original_sg_symbol_H-M 'P 21/n'
_cod_database_code 2214895
_cod_database_fobs_code 2214895

loop_
_symmetry_equiv_pos_as_xyz
'x, y, z'
'-x+1/2, y+1/2, -z+1/2'
'-x, -y, -z'
'x-1/2, -y-1/2, z-1/2'

loop_
_atom_site_type_symbol
_atom_site_label
_atom_site_fract_x
_atom_site_fract_y
_atom_site_fract_z
_atom_site_U_iso_or_equiv
_atom_site_adp_type
_atom_site_calc_flag
_atom_site_refinement_flags
_atom_site_occupancy
Zn Zn1 0.07078(4) 0.00807(2) 0.16944(3) 0.01426(11) Uani d . 1
S S1 0.27778(9) -0.00925(5) 0.00581(7) 0.01588(17) Uani d . 1
O O2 0.1343(2) -0.08446(12) 0.01526(18) 0.0166(4) Uani d . 1
N N2 0.0632(3) 0.11128(15) 0.3230(2) 0.0141(5) Uani d . 1
N N1 0.2190(3) -0.06780(14) 0.3510(2) 0.0135(5) Uani d . 1
O O1 0.2832(2) 0.06485(13) 0.12097(18) 0.0188(4) Uani d . 1
C C6 0.1471(3) 0.08117(18) 0.4537(3) 0.0127(6) Uani d . 1
C C5 0.3016(4) -0.15614(19) 0.3572(3) 0.0177(6) Uani d . 1
H H5A 0.2819 -0.1922 0.2758 0.021 Uiso calc R 1
C C4 0.1365(4) 0.13747(19) 0.5649(3) 0.0179(6) Uani d . 1
H H4A 0.1936 0.1159 0.6550 0.021 Uiso calc R 1
C C3 -0.0344(4) 0.19588(18) 0.3002(3) 0.0172(6) Uani d . 1
H H3A -0.0953 0.2149 0.2096 0.021 Uiso calc R 1
C C2 0.4143(4) -0.1964(2) 0.4782(3) 0.0202(7) Uani d . 1
H H2A 0.4680 -0.2587 0.4793 0.024 Uiso calc R 1
C C1 0.2462(3) -0.01508(18) 0.4696(3) 0.0131(6) Uani d . 1
O O3 0.1804(3) 0.04415(13) -0.13110(18) 0.0186(4) Uani d . 1
C C10 0.4447(4) -0.14091(19) 0.5983(3) 0.0201(7) Uani d . 1
H H10A 0.5227 -0.1647 0.6815 0.024 Uiso calc R 1
C C9 -0.0478(4) 0.25539(19) 0.4057(3) 0.0199(7) Uani d . 1
H H9A -0.1145 0.3142 0.3870 0.024 Uiso calc R 1
C C8 0.0400(4) 0.22563(19) 0.5396(3) 0.0203(7) Uani d . 1
H H8A 0.0343 0.2649 0.6128 0.024 Uiso calc R 1
C C7 0.3591(4) -0.05038(19) 0.5940(3) 0.0177(6) Uani d . 1
H H7A 0.3772 -0.0133 0.6744 0.021 Uiso calc R 1

loop_
_atom_site_aniso_label
_atom_site_aniso_U_11
_atom_site_aniso_U_22
_atom_site_aniso_U_33
_atom_site_aniso_U_12
_atom_site_aniso_U_13
_atom_site_aniso_U_23
Zn1 0.01481(19) 0.01848(17) 0.00850(19) -0.00008(14) 0.00271(16) -0.00131(13)
S1 0.0132(4) 0.0205(3) 0.0136(4) -0.0016(3) 0.0043(3) 0.0005(3)
O2 0.0164(11) 0.0184(9) 0.0146(11) -0.0031(8) 0.0046(10) 0.0002(8)
N2 0.0130(14) 0.0178(11) 0.0102(13) -0.0021(9) 0.0024(12) -0.0007(9)
N1 0.0133(13) 0.0173(11) 0.0102(13) -0.0029(9) 0.0044(11) -0.0037(9)
O1 0.0209(12) 0.0238(10) 0.0104(11) -0.0070(8) 0.0036(10) -0.0026(8)
C6 0.0116(15) 0.0152(13) 0.0112(16) -0.0032(11) 0.0039(14) -0.0008(10)
C5 0.0193(17) 0.0200(14) 0.0144(17) 0.0009(12) 0.0067(15) -0.0026(11)
C4 0.0215(17) 0.0213(14) 0.0107(16) -0.0026(12) 0.0054(15) -0.0022(11)
C3 0.0165(17) 0.0182(13) 0.0156(17) 0.0027(11) 0.0038(15) 0.0038(11)
C2 0.0211(18) 0.0197(14) 0.0212(18) 0.0046(12) 0.0091(16) 0.0031(12)
C1 0.0117(15) 0.0175(13) 0.0108(15) -0.0040(11) 0.0047(14) 0.0007(11)
O3 0.0195(12) 0.0257(10) 0.0094(11) -0.0042(8) 0.0034(10) 0.0020(8)
C10 0.0175(18) 0.0249(15) 0.0146(17) -0.0003(12) 0.0013(15) 0.0069(12)
C9 0.0212(18) 0.0154(13) 0.0254(18) 0.0011(12) 0.0108(16) -0.0019(12)
C8 0.0231(19) 0.0210(14) 0.0192(18) -0.0045(12) 0.0101(16) -0.0083(12)
C7 0.0200(18) 0.0226(14) 0.0096(16) -0.0034(12) 0.0040(15) -0.0007(11)

loop_
_atom_type_symbol
_atom_type_description
_atom_type_scat_dispersion_real
_atom_type_scat_dispersion_imag
_atom_type_scat_source
C C 0.0033 0.0016 'International Tables Vol C Tables 4.2.6.8 and 6.1.1.4'
H H 0.0000 0.0000 'International Tables Vol C Tables 4.2.6.8 and 6.1.1.4'
N N 0.0061 0.0033 'International Tables Vol C Tables 4.2.6.8 and 6.1.1.4'
O O 0.0106 0.0060 'International Tables Vol C Tables 4.2.6.8 and 6.1.1.4'
S S 0.1246 0.1234 'International Tables Vol C Tables 4.2.6.8 and 6.1.1.4'
Zn Zn 0.2839 1.4301 'International Tables Vol C Tables 4.2.6.8 and 6.1.1.4'

loop_
_geom_angle_atom_site_label_1
_geom_angle_atom_site_label_2
_geom_angle_atom_site_label_3
_geom_angle_site_symmetry_1
_geom_angle_site_symmetry_3
_geom_angle
_geom_angle_publ_flag
O3 Zn1 O1 3 . 156.65(7) yes
O3 Zn1 N1 3 . 103.97(7) yes
O1 Zn1 N1 . . 96.46(7) yes
O3 Zn1 N2 3 . 94.52(8) yes
O1 Zn1 N2 . . 100.69(7) yes
N1 Zn1 N2 . . 78.21(8) yes
O3 Zn1 O2 3 . 97.94(7) yes
O1 Zn1 O2 . . 67.07(6) yes
N1 Zn1 O2 . . 99.90(7) yes
N2 Zn1 O2 . . 167.47(8) yes
O3 Zn1 O2 3 3 66.11(6) yes
O1 Zn1 O2 . 3 94.10(7) yes
N1 Zn1 O2 . 3 169.26(7) yes
N2 Zn1 O2 . 3 97.96(7) yes
O2 Zn1 O2 . 3 85.98(7) yes
O3 Zn1 S1 3 . 128.67(5) ?
O1 Zn1 S1 . . 33.03(5) ?
N1 Zn1 S1 . . 102.59(6) ?
N2 Zn1 S1 . . 133.68(6) ?
O2 Zn1 S1 . . 34.25(5) ?
O2 Zn1 S1 3 . 87.35(4) ?
O3 Zn1 S1 3 3 32.58(5) ?
O1 Zn1 S1 . 3 125.64(5) ?
N1 Zn1 S1 . 3 136.49(6) ?
N2 Zn1 S1 . 3 101.41(6) ?
O2 Zn1 S1 . 3 88.53(5) ?
O2 Zn1 S1 3 3 33.95(4) ?
S1 Zn1 S1 . 3 107.589(18) ?
O1 S1 O3 . . 106.75(10) ?
O1 S1 O2 . . 100.56(9) ?
O3 S1 O2 . . 100.78(10) ?
O1 S1 Zn1 . . 48.44(7) ?
O3 S1 Zn1 . . 106.88(7) ?
O2 S1 Zn1 . . 52.49(6) ?
O1 S1 Zn1 . 3 104.57(8) ?
O3 S1 Zn1 . 3 46.48(7) ?
O2 S1 Zn1 . 3 55.09(7) ?
Zn1 S1 Zn1 . 3 72.411(18) ?
S1 O2 Zn1 . . 93.26(8) ?
S1 O2 Zn1 . 3 90.96(8) ?
Zn1 O2 Zn1 . 3 94.02(7) ?
C6 N2 C3 . . 119.2(2) ?
C6 N2 Zn1 . . 115.17(16) ?
C3 N2 Zn1 . . 125.06(19) ?
C5 N1 C1 . . 118.7(2) ?
C5 N1 Zn1 . . 125.85(18) ?
C1 N1 Zn1 . . 115.07(16) ?
S1 O1 Zn1 . . 98.54(9) ?
N2 C6 C4 . . 120.8(2) ?
N2 C6 C1 . . 115.8(2) ?
C4 C6 C1 . . 123.4(2) ?
N1 C5 C2 . . 123.3(2) ?
N1 C5 H5A . . 118.3 ?
C2 C5 H5A . . 118.3 ?
C8 C4 C6 . . 119.1(3) ?
C8 C4 H4A . . 120.4 ?
C6 C4 H4A . . 120.4 ?
N2 C3 C9 . . 122.6(3) ?
N2 C3 H3A . . 118.7 ?
C9 C3 H3A . . 118.7 ?
C5 C2 C10 . . 117.7(2) ?
C5 C2 H2A . . 121.2 ?
C10 C2 H2A . . 121.2 ?
N1 C1 C7 . . 121.0(2) ?
N1 C1 C6 . . 115.1(2) ?
C7 C1 C6 . . 123.8(2) ?
S1 O3 Zn1 . 3 100.93(8) ?
C7 C10 C2 . . 119.7(3) ?
C7 C10 H10A . . 120.1 ?
C2 C10 H10A . . 120.1 ?
C3 C9 C8 . . 118.3(2) ?
C3 C9 H9A . . 120.9 ?
C8 C9 H9A . . 120.9 ?
C9 C8 C4 . . 119.9(2) ?
C9 C8 H8A . . 120.1 ?
C4 C8 H8A . . 120.1 ?
C10 C7 C1 . . 119.6(2) ?
C10 C7 H7A . . 120.2 ?
C1 C7 H7A . . 120.2 ?

loop_
_geom_bond_atom_site_label_1
_geom_bond_atom_site_label_2
_geom_bond_site_symmetry_2
_geom_bond_distance
_geom_bond_publ_flag
Zn1 O3 3 2.0651(19) yes
Zn1 O1 . 2.0963(17) yes
Zn1 N1 . 2.102(2) yes
Zn1 N2 . 2.105(2) yes
Zn1 O2 . 2.2016(16) yes
Zn1 O2 3 2.2932(19) yes
Zn1 S1 . 2.7708(6) ?
Zn1 S1 3 2.7961(8) ?
S1 O1 . 1.5271(17) ?
S1 O3 . 1.5337(19) ?
S1 O2 . 1.5618(18) ?
S1 Zn1 3 2.7961(8) ?
O2 Zn1 3 2.2932(19) ?
N2 C6 . 1.345(3) ?
N2 C3 . 1.345(3) ?
N1 C5 . 1.337(3) ?
N1 C1 . 1.357(3) ?
C6 C4 . 1.393(3) ?
C6 C1 . 1.485(3) ?
C5 C2 . 1.378(4) ?
C5 H5A . 0.9300 ?
C4 C8 . 1.379(4) ?
C4 H4A . 0.9300 ?
C3 C9 . 1.375(3) ?
C3 H3A . 0.9300 ?
C2 C10 . 1.386(4) ?
C2 H2A . 0.9300 ?
C1 C7 . 1.378(4) ?
O3 Zn1 3 2.0651(19) ?
C10 C7 . 1.378(4) ?
C10 H10A . 0.9300 ?
C9 C8 . 1.377(4) ?
C9 H9A . 0.9300 ?
C8 H8A . 0.9300 ?
C7 H7A . 0.9300 ?
